data_4127985
loop_
_publ_author_name
'Mihai, Madalina T.'
'Williams, Benjamin D.'
'Phipps, Robert J.'

_publ_section_title
;
 <i>Para</i>-Selective C-H Borylation of Common Arene Building Blocks
 Enabled by Ion-Pairing with a Bulky Countercation.
;
_journal_issue 39
_journal_name_full 'Journal of the American Chemical Society'
_journal_page_first 15477
_journal_page_last 15482
_journal_paper_doi 10.1021/jacs.9b07267
_journal_volume 141
_journal_year 2019
_chemical_absolute_configuration ad
_chemical_formula_moiety 'C16 H36 N +, C7 H6 Br O4 S -'
_chemical_formula_sum 'C23 H42 Br N O4 S'
_chemical_formula_weight 508.54
_space_group_crystal_system monoclinic
_space_group_IT_number 7
_space_group_name_Hall 'P -2yac'
_space_group_name_H-M_alt 'P 1 n 1'
_symmetry_space_group_name_Hall 'P -2yac'
_symmetry_space_group_name_H-M 'P 1 n 1'
_atom_sites_solution_hydrogens geom
_audit_creation_method SHELXL-2018/1
_cell_angle_alpha 90
_cell_angle_beta 95.869(2)
_cell_angle_gamma 90
_cell_formula_units_Z 4
_cell_length_a 8.6478(3)
_cell_length_b 23.7341(8)
_cell_length_c 12.8671(4)
_cell_measurement_reflns_used 6378
_cell_measurement_temperature 180(2)
_cell_measurement_theta_max 66.66
_cell_measurement_theta_min 3.72
_cell_volume 2627.10(15)
_computing_cell_refinement 'SAINT (Bruker, 2016)'
_computing_data_collection 'APEX3 (Bruker, 2016)'
_computing_data_reduction SAINT
_computing_molecular_graphics 'Mercury (Macrae et al., 2008)'
_computing_publication_material SHELXL
_computing_structure_refinement 'SHELXL (Sheldrick, 2015)'
_computing_structure_solution 'SHELXT (Sheldrick, 2015)'
_diffrn_ambient_temperature 180(2)
_diffrn_measured_fraction_theta_full 0.997
_diffrn_measured_fraction_theta_max 0.997
_diffrn_measurement_device_type 'Bruker D8-QUEST PHOTON-100'
_diffrn_measurement_method '\w and \f-scans'
_diffrn_radiation_type CuK\a
_diffrn_radiation_wavelength 1.54178
_diffrn_reflns_av_R_equivalents 0.0506
_diffrn_reflns_av_unetI/netI 0.0686
_diffrn_reflns_Laue_measured_fraction_full 0.997
_diffrn_reflns_Laue_measured_fraction_max 0.997
_diffrn_reflns_limit_h_max 9
_diffrn_reflns_limit_h_min -10
_diffrn_reflns_limit_k_max 28
_diffrn_reflns_limit_k_min -28
_diffrn_reflns_limit_l_max 15
_diffrn_reflns_limit_l_min -15
_diffrn_reflns_number 13925
_diffrn_reflns_point_group_measured_fraction_full 0.717
_diffrn_reflns_point_group_measured_fraction_max 0.717
_diffrn_reflns_theta_full 66.812
_diffrn_reflns_theta_max 66.812
_diffrn_reflns_theta_min 3.725
_diffrn_source 'Incoatec I\mS Cu microsource'
_exptl_absorpt_coefficient_mu 3.084
_exptl_absorpt_correction_T_max 0.7528
_exptl_absorpt_correction_T_min 0.6284
_exptl_absorpt_correction_type multi-scan
_exptl_absorpt_process_details 'SADABS (Bruker, 2014)'
_exptl_crystal_colour colourless
_exptl_crystal_density_diffrn 1.286
_exptl_crystal_description block
_exptl_crystal_F_000 1080
_exptl_crystal_size_max 0.120
_exptl_crystal_size_mid 0.100
_exptl_crystal_size_min 0.060
_refine_diff_density_max 1.529
_refine_diff_density_min -0.948
_refine_diff_density_rms 0.075
_refine_ls_abs_structure_details
;
Flack x determined using 1333 quotients [(I+)-(I-)]/[(I+)+(I-)]
(Parsons, Flack and Wagner, Acta Cryst. B69 (2013) 249-259).
;
_refine_ls_abs_structure_Flack 0.039(19)
_refine_ls_extinction_method none
_refine_ls_goodness_of_fit_ref 1.020
_refine_ls_hydrogen_treatment constr
_refine_ls_matrix_type full
_refine_ls_number_parameters 549
_refine_ls_number_reflns 6702
_refine_ls_number_restraints 2
_refine_ls_restrained_S_all 1.020
_refine_ls_R_factor_all 0.0713
_refine_ls_R_factor_gt 0.0562
_refine_ls_shift/su_max 0.000
_refine_ls_shift/su_mean 0.000
_refine_ls_structure_factor_coef Fsqd
_refine_ls_weighting_details 'w=1/[\s^2^(Fo^2^)+(0.0502P)^2^+4.0212P] where P=(Fo^2^+2Fc^2^)/3'
_refine_ls_weighting_scheme calc
_refine_ls_wR_factor_gt 0.1272
_refine_ls_wR_factor_ref 0.1367
_reflns_Friedel_coverage 0.433
_reflns_Friedel_fraction_full 0.434
_reflns_Friedel_fraction_max 0.434
_reflns_number_gt 5629
_reflns_number_total 6702
_reflns_threshold_expression 'I > 2\s(I)'
_cod_data_source_file ja9b07267_si_003.cif
_cod_data_source_block RP_B1_0007
_cod_database_code 4127985
_cambridge_user_name 'Ben Williams'
_cambridge_user_crsid bdw38
_cambridge_supervisor_name 'Robert Phipps'
_cambridge_supervisor_crsid rjp71
_cambridge_crystallographer_name 'Andrew Bond'
_cambridge_crystallographer_crsid adb29
_cambridge_sample_id BW-187b
_cambridge_data_id RP_B1_0007
_ccdc_publ_extra_info
;
_cambridge_sample_id BW-187b
_cambridge_data_id RP_B1_0007
;
_shelx_space_group_comment
;
The symmetry employed for this shelxl refinement is uniquely defined
by the following loop, which should always be used as a source of
symmetry information in preference to the above space-group names.
They are only intended as comments.
;
_shelx_estimated_absorpt_t_min 0.709
_shelx_estimated_absorpt_t_max 0.837

loop_
_space_group_symop_operation_xyz
'x, y, z'
'x+1/2, -y, z+1/2'

loop_
_atom_site_label
_atom_site_type_symbol
_atom_site_fract_x
_atom_site_fract_y
_atom_site_fract_z
_atom_site_U_iso_or_equiv
_atom_site_adp_type
_atom_site_occupancy
_atom_site_site_symmetry_order
_atom_site_calc_flag
_atom_site_refinement_flags_posn
_atom_site_refinement_flags_adp
C1_1 C 0.9021(12) 0.2533(3) 1.0287(6) 0.044(2) Uani 1 1 d . .
C2_1 C 0.8554(14) 0.2209(4) 1.1079(7) 0.055(3) Uani 1 1 d . .
H2A_1 H 0.907817 0.186722 1.127562 0.066 Uiso 1 1 calc R U
C3_1 C 0.7317(14) 0.2385(4) 1.1583(8) 0.063(3) Uani 1 1 d . .
H3A_1 H 0.699258 0.217409 1.214995 0.076 Uiso 1 1 calc R U
C4_1 C 0.6544(13) 0.2878(4) 1.1251(8) 0.059(3) Uani 1 1 d . .
H4A_1 H 0.566247 0.299589 1.157914 0.071 Uiso 1 1 calc R U
C5_1 C 0.7036(11) 0.3196(4) 1.0459(6) 0.043(2) Uani 1 1 d . .
H5A_1 H 0.649939 0.353402 1.025577 0.051 Uiso 1 1 calc R U
C6_1 C 0.8290(10) 0.3036(3) 0.9953(6) 0.0360(19) Uani 1 1 d . .
C7_1 C 0.8895(11) 0.3378(4) 0.9101(7) 0.043(2) Uani 1 1 d . .
H7A_1 H 0.999120 0.348436 0.930555 0.052 Uiso 1 1 calc R U
H7B_1 H 0.885296 0.315304 0.845096 0.052 Uiso 1 1 calc R U
O8_1 O 0.7963(6) 0.3875(2) 0.8926(4) 0.0373(13) Uani 1 1 d . .
Br9_1 Br 1.06998(17) 0.22707(6) 0.96040(11) 0.0849(5) Uani 1 1 d . .
S10_1 S 0.8555(2) 0.43174(8) 0.81011(14) 0.0272(4) Uani 1 1 d . .
O11_1 O 0.7373(7) 0.4745(2) 0.8087(5) 0.0417(14) Uani 1 1 d . .
O12_1 O 1.0061(7) 0.4503(2) 0.8550(5) 0.0440(14) Uani 1 1 d . .
O13_1 O 0.8603(8) 0.4011(2) 0.7134(4) 0.0463(15) Uani 1 1 d . .
N14_1 N 0.3317(7) 0.4672(3) 0.6307(5) 0.0260(13) Uani 1 1 d . .
C15_1 C 0.3831(9) 0.5067(3) 0.7206(5) 0.0273(16) Uani 1 1 d . .
H15A_1 H 0.296425 0.510407 0.764802 0.033 Uiso 1 1 calc R U
H15B_1 H 0.471011 0.488873 0.763872 0.033 Uiso 1 1 calc R U
C16_1 C 0.4328(10) 0.5654(3) 0.6912(6) 0.0363(18) Uani 1 1 d . .
H16A_1 H 0.502543 0.562595 0.634984 0.044 Uiso 1 1 calc R U
H16B_1 H 0.339924 0.587250 0.663779 0.044 Uiso 1 1 calc R U
C17_1 C 0.5162(13) 0.5962(4) 0.7838(8) 0.055(3) Uani 1 1 d . .
H17A_1 H 0.445633 0.599265 0.839521 0.066 Uiso 1 1 calc R U
H17B_1 H 0.607777 0.573876 0.811783 0.066 Uiso 1 1 calc R U
C18_1 C 0.5692(14) 0.6548(4) 0.7563(10) 0.070(4) Uani 1 1 d . .
H18A_1 H 0.623108 0.672543 0.818600 0.104 Uiso 1 1 calc R U
H18B_1 H 0.478732 0.677560 0.730791 0.104 Uiso 1 1 calc R U
H18C_1 H 0.640195 0.652067 0.701825 0.104 Uiso 1 1 calc R U
C19_1 C 0.2692(9) 0.4135(3) 0.6753(6) 0.0293(16) Uani 1 1 d . .
H19A_1 H 0.190490 0.423920 0.722593 0.035 Uiso 1 1 calc R U
H19B_1 H 0.215640 0.391374 0.617064 0.035 Uiso 1 1 calc R U
C20_1 C 0.3889(10) 0.3762(3) 0.7346(7) 0.0368(19) Uani 1 1 d . .
H20A_1 H 0.458481 0.360438 0.685362 0.044 Uiso 1 1 calc R U
H20B_1 H 0.453084 0.399125 0.786814 0.044 Uiso 1 1 calc R U
C21_1 C 0.3159(10) 0.3285(4) 0.7895(7) 0.044(2) Uani 1 1 d . .
H21A_1 H 0.265699 0.344035 0.849042 0.053 Uiso 1 1 calc R U
H21B_1 H 0.233491 0.311253 0.740489 0.053 Uiso 1 1 calc R U
C22_1 C 0.4261(12) 0.2843(4) 0.8285(10) 0.066(3) Uani 1 1 d . .
H22A_1 H 0.384789 0.264076 0.886029 0.099 Uiso 1 1 calc R U
H22B_1 H 0.526022 0.301516 0.853500 0.099 Uiso 1 1 calc R U
H22C_1 H 0.440988 0.257819 0.771891 0.099 Uiso 1 1 calc R U
C23_1 C 0.4717(9) 0.4552(3) 0.5713(6) 0.0341(18) Uani 1 1 d . .
H23A_1 H 0.504991 0.490989 0.540905 0.041 Uiso 1 1 calc R U
H23B_1 H 0.558196 0.441937 0.621661 0.041 Uiso 1 1 calc R U
C24_1 C 0.4450(11) 0.4119(4) 0.4839(7) 0.043(2) Uani 1 1 d . .
H24A_1 H 0.365030 0.425739 0.429332 0.052 Uiso 1 1 calc R U
H24B_1 H 0.407942 0.376041 0.511932 0.052 Uiso 1 1 calc R U
C25_1 C 0.5987(12) 0.4024(5) 0.4373(8) 0.055(3) Uani 1 1 d . .
H25A_1 H 0.631373 0.437990 0.405939 0.066 Uiso 1 1 calc R U
H25B_1 H 0.679841 0.391649 0.493693 0.066 Uiso 1 1 calc R U
C26_1 C 0.5851(17) 0.3572(6) 0.3555(10) 0.089(4) Uani 1 1 d . .
H26A_1 H 0.679356 0.356722 0.319259 0.134 Uiso 1 1 calc R U
H26B_1 H 0.494684 0.364819 0.305085 0.134 Uiso 1 1 calc R U
H26C_1 H 0.572212 0.320577 0.388660 0.134 Uiso 1 1 calc R U
C27_1 C 0.2060(9) 0.4946(3) 0.5565(6) 0.0320(17) Uani 1 1 d . .
H27A_1 H 0.253755 0.525612 0.519538 0.038 Uiso 1 1 calc R U
H27B_1 H 0.167446 0.466360 0.503319 0.038 Uiso 1 1 calc R U
C28_1 C 0.0695(9) 0.5177(4) 0.6053(6) 0.0363(18) Uani 1 1 d . .
H28A_1 H 0.102326 0.550718 0.649171 0.044 Uiso 1 1 calc R U
H28B_1 H 0.028643 0.488752 0.650717 0.044 Uiso 1 1 calc R U
C29_1 C -0.0577(10) 0.5352(4) 0.5202(7) 0.047(2) Uani 1 1 d . .
H29A_1 H -0.011146 0.558438 0.467676 0.056 Uiso 1 1 calc R U
H29B_1 H -0.102363 0.501027 0.484619 0.056 Uiso 1 1 calc R U
C30_1 C -0.1855(10) 0.5680(5) 0.5632(9) 0.061(3) Uani 1 1 d . .
H30A_1 H -0.271940 0.572964 0.508531 0.092 Uiso 1 1 calc R U
H30B_1 H -0.145970 0.605003 0.587071 0.092 Uiso 1 1 calc R U
H30C_1 H -0.221955 0.547464 0.622146 0.092 Uiso 1 1 calc R U
C1_2 C 0.9752(11) 0.2470(3) 0.5328(6) 0.041(2) Uani 1 1 d . .
C2_2 C 0.9042(13) 0.2827(4) 0.5947(7) 0.052(3) Uani 1 1 d . .
H2A_2 H 0.957905 0.315039 0.623198 0.062 Uiso 1 1 calc R U
C3_2 C 0.7555(14) 0.2725(5) 0.6163(8) 0.062(3) Uani 1 1 d . .
H3A_2 H 0.704887 0.297921 0.658646 0.075 Uiso 1 1 calc R U
C4_2 C 0.6782(13) 0.2244(4) 0.5760(9) 0.062(3) Uani 1 1 d . .
H4A_2 H 0.575524 0.216695 0.592073 0.075 Uiso 1 1 calc R U
C5_2 C 0.7500(10) 0.1885(4) 0.5134(7) 0.044(2) Uani 1 1 d . .
H5A_2 H 0.696574 0.155790 0.486609 0.053 Uiso 1 1 calc R U
C6_2 C 0.8985(10) 0.1988(3) 0.4882(6) 0.0357(18) Uani 1 1 d . .
C7_2 C 0.9827(10) 0.1594(3) 0.4189(7) 0.040(2) Uani 1 1 d . .
H7A_2 H 1.008973 0.179769 0.355883 0.047 Uiso 1 1 calc R U
H7B_2 H 1.080262 0.145584 0.457384 0.047 Uiso 1 1 calc R U
O8_2 O 0.8817(6) 0.1130(2) 0.3894(5) 0.0393(14) Uani 1 1 d . .
Br9_2 Br 1.18760(13) 0.26019(4) 0.50992(9) 0.0612(3) Uani 1 1 d . .
S10_2 S 0.9459(2) 0.06927(7) 0.30739(13) 0.0259(4) Uani 1 1 d . .
O11_2 O 0.9613(8) 0.1003(2) 0.2132(5) 0.0483(16) Uani 1 1 d . .
O12_2 O 1.0927(7) 0.0499(2) 0.3565(5) 0.0445(15) Uani 1 1 d . .
O13_2 O 0.8246(7) 0.0276(2) 0.2996(5) 0.0432(14) Uani 1 1 d . .
N14_2 N 0.4199(7) 0.0335(3) 0.1230(4) 0.0275(13) Uani 1 1 d . .
C15_2 C 0.3565(9) 0.0857(3) 0.1715(6) 0.0333(18) Uani 1 1 d . .
H15A_2 H 0.274980 0.073990 0.215773 0.040 Uiso 1 1 calc R U
H15B_2 H 0.306244 0.109649 0.114782 0.040 Uiso 1 1 calc R U
C16_2 C 0.4765(10) 0.1210(4) 0.2375(7) 0.041(2) Uani 1 1 d . .
H16A_2 H 0.537078 0.096429 0.288920 0.049 Uiso 1 1 calc R U
H16B_2 H 0.549421 0.137977 0.191960 0.049 Uiso 1 1 calc R U
C17_2 C 0.3986(12) 0.1671(4) 0.2945(7) 0.050(2) Uani 1 1 d . .
H17A_2 H 0.332478 0.149351 0.343721 0.059 Uiso 1 1 calc R U
H17B_2 H 0.480198 0.188953 0.336544 0.059 Uiso 1 1 calc R U
C18_2 C 0.3024(12) 0.2066(4) 0.2279(9) 0.063(3) Uani 1 1 d . .
H18A_2 H 0.273836 0.238685 0.269822 0.095 Uiso 1 1 calc R U
H18B_2 H 0.207964 0.187341 0.197766 0.095 Uiso 1 1 calc R U
H18C_2 H 0.361150 0.220004 0.171545 0.095 Uiso 1 1 calc R U
C19_2 C 0.5588(8) 0.0472(3) 0.0632(6) 0.0287(16) Uani 1 1 d . .
H19A_2 H 0.645784 0.059555 0.114058 0.034 Uiso 1 1 calc R U
H19B_2 H 0.591931 0.012074 0.030298 0.034 Uiso 1 1 calc R U
C20_2 C 0.5323(9) 0.0920(3) -0.0211(6) 0.0341(17) Uani 1 1 d . .
H20A_2 H 0.504362 0.128169 0.010381 0.041 Uiso 1 1 calc R U
H20B_2 H 0.445750 0.080599 -0.073185 0.041 Uiso 1 1 calc R U
C21_2 C 0.6817(10) 0.0990(4) -0.0743(7) 0.041(2) Uani 1 1 d . .
H21A_2 H 0.768243 0.108859 -0.021030 0.050 Uiso 1 1 calc R U
H21B_2 H 0.707546 0.062738 -0.106387 0.050 Uiso 1 1 calc R U
C22_2 C 0.6663(12) 0.1445(5) -0.1582(8) 0.059(3) Uani 1 1 d . .
H22A_2 H 0.761808 0.146029 -0.193010 0.088 Uiso 1 1 calc R U
H22B_2 H 0.649039 0.181063 -0.125870 0.088 Uiso 1 1 calc R U
H22C_2 H 0.578061 0.135719 -0.209624 0.088 Uiso 1 1 calc R U
C23_2 C 0.4717(9) -0.0078(3) 0.2099(5) 0.0289(16) Uani 1 1 d . .
H23A_2 H 0.560760 0.009021 0.253608 0.035 Uiso 1 1 calc R U
H23B_2 H 0.385837 -0.012121 0.254591 0.035 Uiso 1 1 calc R U
C24_2 C 0.5192(9) -0.0661(3) 0.1763(6) 0.0342(17) Uani 1 1 d . .
H24A_2 H 0.584472 -0.062771 0.117749 0.041 Uiso 1 1 calc R U
H24B_2 H 0.425385 -0.088155 0.151798 0.041 Uiso 1 1 calc R U
C25_2 C 0.6096(11) -0.0963(4) 0.2673(7) 0.046(2) Uani 1 1 d . .
H25A_2 H 0.700994 -0.073359 0.293336 0.055 Uiso 1 1 calc R U
H25B_2 H 0.542793 -0.100466 0.324933 0.055 Uiso 1 1 calc R U
C26_2 C 0.6637(14) -0.1541(4) 0.2356(9) 0.061(3) Uani 1 1 d . .
H26A_2 H 0.724192 -0.171926 0.295295 0.091 Uiso 1 1 calc R U
H26B_2 H 0.728615 -0.150174 0.177912 0.091 Uiso 1 1 calc R U
H26C_2 H 0.573095 -0.177567 0.213105 0.091 Uiso 1 1 calc R U
C27_2 C 0.2946(8) 0.0076(3) 0.0475(5) 0.0277(16) Uani 1 1 d . .
H27A_2 H 0.257679 0.036515 -0.004706 0.033 Uiso 1 1 calc R U
H27B_2 H 0.341613 -0.023283 0.009552 0.033 Uiso 1 1 calc R U
C28_2 C 0.1560(9) -0.0156(4) 0.0953(6) 0.0361(18) Uani 1 1 d . .
H28A_2 H 0.114777 0.013507 0.140229 0.043 Uiso 1 1 calc R U
H28B_2 H 0.188408 -0.048433 0.139709 0.043 Uiso 1 1 calc R U
C29_2 C 0.0289(9) -0.0334(4) 0.0109(7) 0.042(2) Uani 1 1 d . .
H29A_2 H -0.015300 0.000472 -0.025792 0.051 Uiso 1 1 calc R U
H29B_2 H 0.074853 -0.057405 -0.040852 0.051 Uiso 1 1 calc R U
C30_2 C -0.0982(10) -0.0652(5) 0.0553(8) 0.054(3) Uani 1 1 d . .
H30A_2 H -0.182353 -0.072523 0.000069 0.081 Uiso 1 1 calc R U
H30B_2 H -0.138165 -0.042798 0.110762 0.081 Uiso 1 1 calc R U
H30C_2 H -0.057394 -0.101013 0.084341 0.081 Uiso 1 1 calc R U

loop_
_atom_site_aniso_label
_atom_site_aniso_U_11
_atom_site_aniso_U_22
_atom_site_aniso_U_33
_atom_site_aniso_U_23
_atom_site_aniso_U_13
_atom_site_aniso_U_12
C1_1 0.073(7) 0.030(4) 0.030(4) -0.002(3) 0.007(4) -0.005(4)
C2_1 0.094(8) 0.026(4) 0.041(5) 0.005(4) -0.008(5) -0.009(5)
C3_1 0.094(9) 0.050(6) 0.048(6) 0.007(5) 0.021(6) -0.033(6)
C4_1 0.060(6) 0.061(7) 0.062(6) -0.004(5) 0.026(5) -0.018(6)
C5_1 0.048(5) 0.042(5) 0.040(5) -0.009(4) 0.015(4) -0.014(4)
C6_1 0.055(5) 0.025(4) 0.026(4) -0.001(3) -0.002(4) -0.006(4)
C7_1 0.052(5) 0.043(5) 0.037(5) 0.008(4) 0.017(4) 0.009(4)
O8_1 0.038(3) 0.037(3) 0.038(3) 0.012(2) 0.011(2) 0.007(3)
Br9_1 0.1140(12) 0.0727(8) 0.0735(8) 0.0254(7) 0.0360(8) 0.0531(8)
S10_1 0.0277(10) 0.0294(10) 0.0240(8) 0.0005(7) 0.0004(7) 0.0013(8)
O11_1 0.039(3) 0.040(3) 0.046(3) 0.010(3) 0.005(3) 0.017(3)
O12_1 0.038(3) 0.039(3) 0.053(4) 0.000(3) -0.003(3) -0.001(3)
O13_1 0.075(5) 0.037(3) 0.026(3) -0.006(2) 0.004(3) 0.000(3)
N14_1 0.021(3) 0.031(3) 0.026(3) 0.000(2) 0.002(2) -0.003(3)
C15_1 0.027(4) 0.026(4) 0.027(4) -0.001(3) -0.005(3) 0.006(3)
C16_1 0.034(4) 0.030(4) 0.043(4) 0.004(3) -0.006(3) -0.001(3)
C17_1 0.070(7) 0.032(5) 0.057(6) -0.001(4) -0.021(5) 0.010(5)
C18_1 0.079(8) 0.034(5) 0.086(8) -0.008(5) -0.038(7) -0.010(6)
C19_1 0.026(4) 0.030(4) 0.032(4) -0.002(3) 0.001(3) -0.007(3)
C20_1 0.035(5) 0.026(4) 0.048(5) 0.006(4) -0.003(4) 0.001(3)
C21_1 0.040(5) 0.036(5) 0.055(6) 0.014(4) 0.003(4) -0.002(4)
C22_1 0.040(6) 0.042(6) 0.110(10) 0.022(6) -0.014(6) -0.007(5)
C23_1 0.032(4) 0.039(4) 0.033(4) 0.000(3) 0.010(3) -0.003(4)
C24_1 0.049(5) 0.045(5) 0.038(4) -0.012(4) 0.014(4) -0.009(4)
C25_1 0.053(6) 0.065(6) 0.050(6) -0.012(5) 0.016(5) 0.005(5)
C26_1 0.102(11) 0.095(10) 0.074(9) -0.039(7) 0.024(8) 0.013(8)
C27_1 0.025(4) 0.041(4) 0.028(4) 0.009(3) -0.009(3) -0.008(3)
C28_1 0.029(4) 0.045(5) 0.034(4) 0.010(3) -0.001(3) 0.000(4)
C29_1 0.029(5) 0.064(6) 0.042(5) 0.010(4) -0.017(4) -0.004(4)
C30_1 0.025(5) 0.090(8) 0.067(7) 0.014(6) -0.006(4) 0.005(5)
C1_2 0.054(6) 0.036(5) 0.032(4) -0.006(3) 0.000(4) -0.002(4)
C2_2 0.077(8) 0.033(5) 0.044(5) -0.008(4) -0.002(5) 0.008(5)
C3_2 0.067(7) 0.061(7) 0.057(6) -0.022(5) -0.001(5) 0.029(6)
C4_2 0.051(6) 0.068(7) 0.069(7) -0.030(6) 0.010(5) 0.019(5)
C5_2 0.042(5) 0.040(5) 0.048(5) -0.014(4) -0.003(4) 0.007(4)
C6_2 0.041(5) 0.035(4) 0.030(4) -0.005(3) -0.001(3) 0.005(4)
C7_2 0.049(5) 0.029(4) 0.040(5) -0.010(4) 0.004(4) -0.009(4)
O8_2 0.035(3) 0.036(3) 0.048(3) -0.020(3) 0.012(3) -0.008(3)
Br9_2 0.0675(7) 0.0534(6) 0.0639(7) -0.0140(6) 0.0120(5) -0.0254(6)
S10_2 0.0294(10) 0.0236(9) 0.0247(9) -0.0019(7) 0.0019(7) -0.0006(8)
O11_2 0.078(5) 0.035(3) 0.032(3) 0.007(2) 0.008(3) 0.005(3)
O12_2 0.039(3) 0.039(3) 0.052(4) -0.003(3) -0.009(3) 0.009(3)
O13_2 0.036(3) 0.046(3) 0.048(3) -0.019(3) 0.007(3) -0.013(3)
N14_2 0.026(3) 0.037(4) 0.020(3) -0.003(3) 0.002(2) -0.002(3)
C15_2 0.032(4) 0.034(4) 0.035(4) -0.007(3) 0.006(3) -0.002(4)
C16_2 0.043(5) 0.040(5) 0.038(5) -0.010(4) 0.000(4) -0.002(4)
C17_2 0.056(6) 0.040(5) 0.054(6) -0.016(4) 0.011(5) -0.008(4)
C18_2 0.052(6) 0.056(6) 0.082(8) -0.005(6) 0.006(5) 0.002(5)
C19_2 0.021(4) 0.035(4) 0.030(4) -0.002(3) 0.006(3) -0.001(3)
C20_2 0.034(4) 0.041(4) 0.028(4) 0.007(3) 0.005(3) 0.004(4)
C21_2 0.040(5) 0.040(5) 0.045(5) 0.007(4) 0.011(4) -0.003(4)
C22_2 0.059(6) 0.068(7) 0.051(6) 0.020(5) 0.016(5) -0.009(5)
C23_2 0.033(4) 0.032(4) 0.022(4) 0.001(3) 0.004(3) 0.000(3)
C24_2 0.034(4) 0.038(4) 0.030(4) -0.002(3) 0.002(3) -0.010(4)
C25_2 0.052(6) 0.034(5) 0.049(5) 0.009(4) -0.004(4) -0.003(4)
C26_2 0.064(7) 0.048(6) 0.070(7) 0.015(5) 0.007(5) 0.008(6)
C27_2 0.023(4) 0.033(4) 0.026(4) -0.006(3) -0.003(3) -0.003(3)
C28_2 0.032(4) 0.045(5) 0.031(4) -0.005(3) 0.000(3) -0.007(4)
C29_2 0.028(4) 0.057(6) 0.041(5) -0.006(4) -0.002(4) -0.001(4)
C30_2 0.029(5) 0.071(7) 0.062(6) -0.011(5) 0.004(4) -0.016(5)

loop_
_atom_type_symbol
_atom_type_description
_atom_type_scat_dispersion_real
_atom_type_scat_dispersion_imag
_atom_type_scat_source
C C 0.0181 0.0091 'International Tables Vol C Tables 4.2.6.8 and 6.1.1.4'
H H 0.0000 0.0000 'International Tables Vol C Tables 4.2.6.8 and 6.1.1.4'
N N 0.0311 0.0180 'International Tables Vol C Tables 4.2.6.8 and 6.1.1.4'
O O 0.0492 0.0322 'International Tables Vol C Tables 4.2.6.8 and 6.1.1.4'
S S 0.3331 0.5567 'International Tables Vol C Tables 4.2.6.8 and 6.1.1.4'
Br Br -0.6763 1.2805 'International Tables Vol C Tables 4.2.6.8 and 6.1.1.4'

loop_
_geom_angle_atom_site_label_1
_geom_angle_atom_site_label_2
_geom_angle_atom_site_label_3
_geom_angle
C2_1 C1_1 C6_1 123.4(9)
C2_1 C1_1 Br9_1 117.5(7)
C6_1 C1_1 Br9_1 119.1(6)
C1_1 C2_1 C3_1 118.9(9)
C1_1 C2_1 H2A_1 120.6
C3_1 C2_1 H2A_1 120.6
C2_1 C3_1 C4_1 119.0(9)
C2_1 C3_1 H3A_1 120.5
C4_1 C3_1 H3A_1 120.5
C5_1 C4_1 C3_1 121.0(10)
C5_1 C4_1 H4A_1 119.5
C3_1 C4_1 H4A_1 119.5
C4_1 C5_1 C6_1 121.3(9)
C4_1 C5_1 H5A_1 119.3
C6_1 C5_1 H5A_1 119.3
C5_1 C6_1 C1_1 116.4(8)
C5_1 C6_1 C7_1 123.2(8)
C1_1 C6_1 C7_1 120.4(8)
O8_1 C7_1 C6_1 109.1(7)
O8_1 C7_1 H7A_1 109.9
C6_1 C7_1 H7A_1 109.9
O8_1 C7_1 H7B_1 109.9
C6_1 C7_1 H7B_1 109.9
H7A_1 C7_1 H7B_1 108.3
C7_1 O8_1 S10_1 115.3(5)
O12_1 S10_1 O11_1 113.7(4)
O12_1 S10_1 O13_1 113.2(4)
O11_1 S10_1 O13_1 115.3(4)
O12_1 S10_1 O8_1 105.7(3)
O11_1 S10_1 O8_1 101.2(3)
O13_1 S10_1 O8_1 106.2(3)
C27_1 N14_1 C19_1 109.7(6)
C27_1 N14_1 C15_1 110.4(6)
C19_1 N14_1 C15_1 108.5(5)
C27_1 N14_1 C23_1 108.6(6)
C19_1 N14_1 C23_1 111.4(6)
C15_1 N14_1 C23_1 108.1(6)
C16_1 C15_1 N14_1 116.4(6)
C16_1 C15_1 H15A_1 108.2
N14_1 C15_1 H15A_1 108.2
C16_1 C15_1 H15B_1 108.2
N14_1 C15_1 H15B_1 108.2
H15A_1 C15_1 H15B_1 107.3
C17_1 C16_1 C15_1 111.7(7)
C17_1 C16_1 H16A_1 109.3
C15_1 C16_1 H16A_1 109.3
C17_1 C16_1 H16B_1 109.3
C15_1 C16_1 H16B_1 109.3
H16A_1 C16_1 H16B_1 107.9
C18_1 C17_1 C16_1 112.9(8)
C18_1 C17_1 H17A_1 109.0
C16_1 C17_1 H17A_1 109.0
C18_1 C17_1 H17B_1 109.0
C16_1 C17_1 H17B_1 109.0
H17A_1 C17_1 H17B_1 107.8
C17_1 C18_1 H18A_1 109.5
C17_1 C18_1 H18B_1 109.5
H18A_1 C18_1 H18B_1 109.5
C17_1 C18_1 H18C_1 109.5
H18A_1 C18_1 H18C_1 109.5
H18B_1 C18_1 H18C_1 109.5
C20_1 C19_1 N14_1 115.5(6)
C20_1 C19_1 H19A_1 108.4
N14_1 C19_1 H19A_1 108.4
C20_1 C19_1 H19B_1 108.4
N14_1 C19_1 H19B_1 108.4
H19A_1 C19_1 H19B_1 107.5
C21_1 C20_1 C19_1 112.3(7)
C21_1 C20_1 H20A_1 109.2
C19_1 C20_1 H20A_1 109.2
C21_1 C20_1 H20B_1 109.2
C19_1 C20_1 H20B_1 109.2
H20A_1 C20_1 H20B_1 107.9
C22_1 C21_1 C20_1 114.0(8)
C22_1 C21_1 H21A_1 108.7
C20_1 C21_1 H21A_1 108.7
C22_1 C21_1 H21B_1 108.7
C20_1 C21_1 H21B_1 108.7
H21A_1 C21_1 H21B_1 107.6
C21_1 C22_1 H22A_1 109.5
C21_1 C22_1 H22B_1 109.5
H22A_1 C22_1 H22B_1 109.5
C21_1 C22_1 H22C_1 109.5
H22A_1 C22_1 H22C_1 109.5
H22B_1 C22_1 H22C_1 109.5
C24_1 C23_1 N14_1 115.3(6)
C24_1 C23_1 H23A_1 108.4
N14_1 C23_1 H23A_1 108.4
C24_1 C23_1 H23B_1 108.4
N14_1 C23_1 H23B_1 108.4
H23A_1 C23_1 H23B_1 107.5
C23_1 C24_1 C25_1 108.5(7)
C23_1 C24_1 H24A_1 110.0
C25_1 C24_1 H24A_1 110.0
C23_1 C24_1 H24B_1 110.0
C25_1 C24_1 H24B_1 110.0
H24A_1 C24_1 H24B_1 108.4
C26_1 C25_1 C24_1 111.8(9)
C26_1 C25_1 H25A_1 109.2
C24_1 C25_1 H25A_1 109.2
C26_1 C25_1 H25B_1 109.2
C24_1 C25_1 H25B_1 109.2
H25A_1 C25_1 H25B_1 107.9
C25_1 C26_1 H26A_1 109.5
C25_1 C26_1 H26B_1 109.5
H26A_1 C26_1 H26B_1 109.5
C25_1 C26_1 H26C_1 109.5
H26A_1 C26_1 H26C_1 109.5
H26B_1 C26_1 H26C_1 109.5
C28_1 C27_1 N14_1 115.9(6)
C28_1 C27_1 H27A_1 108.3
N14_1 C27_1 H27A_1 108.3
C28_1 C27_1 H27B_1 108.3
N14_1 C27_1 H27B_1 108.3
H27A_1 C27_1 H27B_1 107.4
C27_1 C28_1 C29_1 109.8(7)
C27_1 C28_1 H28A_1 109.7
C29_1 C28_1 H28A_1 109.7
C27_1 C28_1 H28B_1 109.7
C29_1 C28_1 H28B_1 109.7
H28A_1 C28_1 H28B_1 108.2
C30_1 C29_1 C28_1 112.3(8)
C30_1 C29_1 H29A_1 109.1
C28_1 C29_1 H29A_1 109.1
C30_1 C29_1 H29B_1 109.1
C28_1 C29_1 H29B_1 109.1
H29A_1 C29_1 H29B_1 107.9
C29_1 C30_1 H30A_1 109.5
C29_1 C30_1 H30B_1 109.5
H30A_1 C30_1 H30B_1 109.5
C29_1 C30_1 H30C_1 109.5
H30A_1 C30_1 H30C_1 109.5
H30B_1 C30_1 H30C_1 109.5
C2_2 C1_2 C6_2 121.6(9)
C2_2 C1_2 Br9_2 119.2(7)
C6_2 C1_2 Br9_2 119.1(6)
C1_2 C2_2 C3_2 120.1(9)
C1_2 C2_2 H2A_2 120.0
C3_2 C2_2 H2A_2 120.0
C2_2 C3_2 C4_2 119.8(9)
C2_2 C3_2 H3A_2 120.1
C4_2 C3_2 H3A_2 120.1
C5_2 C4_2 C3_2 120.0(10)
C5_2 C4_2 H4A_2 120.0
C3_2 C4_2 H4A_2 120.0
C4_2 C5_2 C6_2 121.3(9)
C4_2 C5_2 H5A_2 119.4
C6_2 C5_2 H5A_2 119.4
C5_2 C6_2 C1_2 117.2(8)
C5_2 C6_2 C7_2 122.7(7)
C1_2 C6_2 C7_2 120.0(7)
O8_2 C7_2 C6_2 108.1(7)
O8_2 C7_2 H7A_2 110.1
C6_2 C7_2 H7A_2 110.1
O8_2 C7_2 H7B_2 110.1
C6_2 C7_2 H7B_2 110.1
H7A_2 C7_2 H7B_2 108.4
C7_2 O8_2 S10_2 115.2(5)
O12_2 S10_2 O11_2 112.5(4)
O12_2 S10_2 O13_2 114.6(4)
O11_2 S10_2 O13_2 115.1(4)
O12_2 S10_2 O8_2 105.4(3)
O11_2 S10_2 O8_2 106.7(3)
O13_2 S10_2 O8_2 101.0(3)
C27_2 N14_2 C15_2 109.4(6)
C27_2 N14_2 C23_2 110.5(6)
C15_2 N14_2 C23_2 108.5(5)
C27_2 N14_2 C19_2 108.1(5)
C15_2 N14_2 C19_2 111.7(6)
C23_2 N14_2 C19_2 108.7(6)
N14_2 C15_2 C16_2 115.1(6)
N14_2 C15_2 H15A_2 108.5
C16_2 C15_2 H15A_2 108.5
N14_2 C15_2 H15B_2 108.5
C16_2 C15_2 H15B_2 108.5
H15A_2 C15_2 H15B_2 107.5
C17_2 C16_2 C15_2 110.9(7)
C17_2 C16_2 H16A_2 109.5
C15_2 C16_2 H16A_2 109.5
C17_2 C16_2 H16B_2 109.5
C15_2 C16_2 H16B_2 109.5
H16A_2 C16_2 H16B_2 108.0
C18_2 C17_2 C16_2 115.6(9)
C18_2 C17_2 H17A_2 108.4
C16_2 C17_2 H17A_2 108.4
C18_2 C17_2 H17B_2 108.4
C16_2 C17_2 H17B_2 108.4
H17A_2 C17_2 H17B_2 107.4
C17_2 C18_2 H18A_2 109.5
C17_2 C18_2 H18B_2 109.5
H18A_2 C18_2 H18B_2 109.5
C17_2 C18_2 H18C_2 109.5
H18A_2 C18_2 H18C_2 109.5
H18B_2 C18_2 H18C_2 109.5
C20_2 C19_2 N14_2 116.1(6)
C20_2 C19_2 H19A_2 108.3
N14_2 C19_2 H19A_2 108.3
C20_2 C19_2 H19B_2 108.3
N14_2 C19_2 H19B_2 108.3
H19A_2 C19_2 H19B_2 107.4
C19_2 C20_2 C21_2 108.8(6)
C19_2 C20_2 H20A_2 109.9
C21_2 C20_2 H20A_2 109.9
C19_2 C20_2 H20B_2 109.9
C21_2 C20_2 H20B_2 109.9
H20A_2 C20_2 H20B_2 108.3
C22_2 C21_2 C20_2 112.2(7)
C22_2 C21_2 H21A_2 109.2
C20_2 C21_2 H21A_2 109.2
C22_2 C21_2 H21B_2 109.2
C20_2 C21_2 H21B_2 109.2
H21A_2 C21_2 H21B_2 107.9
C21_2 C22_2 H22A_2 109.5
C21_2 C22_2 H22B_2 109.5
H22A_2 C22_2 H22B_2 109.5
C21_2 C22_2 H22C_2 109.5
H22A_2 C22_2 H22C_2 109.5
H22B_2 C22_2 H22C_2 109.5
C24_2 C23_2 N14_2 116.5(6)
C24_2 C23_2 H23A_2 108.2
N14_2 C23_2 H23A_2 108.2
C24_2 C23_2 H23B_2 108.2
N14_2 C23_2 H23B_2 108.2
H23A_2 C23_2 H23B_2 107.3
C23_2 C24_2 C25_2 110.1(7)
C23_2 C24_2 H24A_2 109.6
C25_2 C24_2 H24A_2 109.6
C23_2 C24_2 H24B_2 109.6
C25_2 C24_2 H24B_2 109.6
H24A_2 C24_2 H24B_2 108.2
C26_2 C25_2 C24_2 111.6(8)
C26_2 C25_2 H25A_2 109.3
C24_2 C25_2 H25A_2 109.3
C26_2 C25_2 H25B_2 109.3
C24_2 C25_2 H25B_2 109.3
H25A_2 C25_2 H25B_2 108.0
C25_2 C26_2 H26A_2 109.5
C25_2 C26_2 H26B_2 109.5
H26A_2 C26_2 H26B_2 109.5
C25_2 C26_2 H26C_2 109.5
H26A_2 C26_2 H26C_2 109.5
H26B_2 C26_2 H26C_2 109.5
C28_2 C27_2 N14_2 115.7(6)
C28_2 C27_2 H27A_2 108.4
N14_2 C27_2 H27A_2 108.4
C28_2 C27_2 H27B_2 108.4
N14_2 C27_2 H27B_2 108.4
H27A_2 C27_2 H27B_2 107.4
C27_2 C28_2 C29_2 110.9(7)
C27_2 C28_2 H28A_2 109.5
C29_2 C28_2 H28A_2 109.5
C27_2 C28_2 H28B_2 109.5
C29_2 C28_2 H28B_2 109.5
H28A_2 C28_2 H28B_2 108.0
C30_2 C29_2 C28_2 111.9(7)
C30_2 C29_2 H29A_2 109.2
C28_2 C29_2 H29A_2 109.2
C30_2 C29_2 H29B_2 109.2
C28_2 C29_2 H29B_2 109.2
H29A_2 C29_2 H29B_2 107.9
C29_2 C30_2 H30A_2 109.5
C29_2 C30_2 H30B_2 109.5
H30A_2 C30_2 H30B_2 109.5
C29_2 C30_2 H30C_2 109.5
H30A_2 C30_2 H30C_2 109.5
H30B_2 C30_2 H30C_2 109.5

loop_
_geom_bond_atom_site_label_1
_geom_bond_atom_site_label_2
_geom_bond_distance
C1_1 C2_1 1.371(13)
C1_1 C6_1 1.396(12)
C1_1 Br9_1 1.879(10)
C2_1 C3_1 1.372(16)
C2_1 H2A_1 0.9500
C3_1 C4_1 1.393(16)
C3_1 H3A_1 0.9500
C4_1 C5_1 1.370(13)
C4_1 H4A_1 0.9500
C5_1 C6_1 1.375(12)
C5_1 H5A_1 0.9500
C6_1 C7_1 1.501(11)
C7_1 O8_1 1.435(10)
C7_1 H7A_1 0.9900
C7_1 H7B_1 0.9900
O8_1 S10_1 1.612(5)
S10_1 O12_1 1.439(6)
S10_1 O11_1 1.440(6)
S10_1 O13_1 1.446(6)
N14_1 C27_1 1.518(9)
N14_1 C19_1 1.519(9)
N14_1 C15_1 1.520(9)
N14_1 C23_1 1.524(9)
C15_1 C16_1 1.517(10)
C15_1 H15A_1 0.9900
C15_1 H15B_1 0.9900
C16_1 C17_1 1.517(12)
C16_1 H16A_1 0.9900
C16_1 H16B_1 0.9900
C17_1 C18_1 1.517(14)
C17_1 H17A_1 0.9900
C17_1 H17B_1 0.9900
C18_1 H18A_1 0.9800
C18_1 H18B_1 0.9800
C18_1 H18C_1 0.9800
C19_1 C20_1 1.509(11)
C19_1 H19A_1 0.9900
C19_1 H19B_1 0.9900
C20_1 C21_1 1.506(11)
C20_1 H20A_1 0.9900
C20_1 H20B_1 0.9900
C21_1 C22_1 1.471(12)
C21_1 H21A_1 0.9900
C21_1 H21B_1 0.9900
C22_1 H22A_1 0.9800
C22_1 H22B_1 0.9800
C22_1 H22C_1 0.9800
C23_1 C24_1 1.523(11)
C23_1 H23A_1 0.9900
C23_1 H23B_1 0.9900
C24_1 C25_1 1.530(12)
C24_1 H24A_1 0.9900
C24_1 H24B_1 0.9900
C25_1 C26_1 1.498(14)
C25_1 H25A_1 0.9900
C25_1 H25B_1 0.9900
C26_1 H26A_1 0.9800
C26_1 H26B_1 0.9800
C26_1 H26C_1 0.9800
C27_1 C28_1 1.497(11)
C27_1 H27A_1 0.9900
C27_1 H27B_1 0.9900
C28_1 C29_1 1.528(11)
C28_1 H28A_1 0.9900
C28_1 H28B_1 0.9900
C29_1 C30_1 1.503(14)
C29_1 H29A_1 0.9900
C29_1 H29B_1 0.9900
C30_1 H30A_1 0.9800
C30_1 H30B_1 0.9800
C30_1 H30C_1 0.9800
C1_2 C2_2 1.353(13)
C1_2 C6_2 1.415(11)
C1_2 Br9_2 1.915(9)
C2_2 C3_2 1.365(16)
C2_2 H2A_2 0.9500
C3_2 C4_2 1.395(15)
C3_2 H3A_2 0.9500
C4_2 C5_2 1.365(12)
C4_2 H4A_2 0.9500
C5_2 C6_2 1.378(12)
C5_2 H5A_2 0.9500
C6_2 C7_2 1.527(11)
C7_2 O8_2 1.432(9)
C7_2 H7A_2 0.9900
C7_2 H7B_2 0.9900
O8_2 S10_2 1.619(5)
S10_2 O12_2 1.435(6)
S10_2 O11_2 1.436(6)
S10_2 O13_2 1.438(6)
N14_2 C27_2 1.510(9)
N14_2 C15_2 1.514(9)
N14_2 C23_2 1.519(9)
N14_2 C19_2 1.527(9)
C15_2 C16_2 1.523(11)
C15_2 H15A_2 0.9900
C15_2 H15B_2 0.9900
C16_2 C17_2 1.515(12)
C16_2 H16A_2 0.9900
C16_2 H16B_2 0.9900
C17_2 C18_2 1.469(14)
C17_2 H17A_2 0.9900
C17_2 H17B_2 0.9900
C18_2 H18A_2 0.9800
C18_2 H18B_2 0.9800
C18_2 H18C_2 0.9800
C19_2 C20_2 1.519(10)
C19_2 H19A_2 0.9900
C19_2 H19B_2 0.9900
C20_2 C21_2 1.532(11)
C20_2 H20A_2 0.9900
C20_2 H20B_2 0.9900
C21_2 C22_2 1.523(12)
C21_2 H21A_2 0.9900
C21_2 H21B_2 0.9900
C22_2 H22A_2 0.9800
C22_2 H22B_2 0.9800
C22_2 H22C_2 0.9800
C23_2 C24_2 1.518(10)
C23_2 H23A_2 0.9900
C23_2 H23B_2 0.9900
C24_2 C25_2 1.519(12)
C24_2 H24A_2 0.9900
C24_2 H24B_2 0.9900
C25_2 C26_2 1.519(13)
C25_2 H25A_2 0.9900
C25_2 H25B_2 0.9900
C26_2 H26A_2 0.9800
C26_2 H26B_2 0.9800
C26_2 H26C_2 0.9800
C27_2 C28_2 1.507(11)
C27_2 H27A_2 0.9900
C27_2 H27B_2 0.9900
C28_2 C29_2 1.524(11)
C28_2 H28A_2 0.9900
C28_2 H28B_2 0.9900
C29_2 C30_2 1.493(12)
C29_2 H29A_2 0.9900
C29_2 H29B_2 0.9900
C30_2 H30A_2 0.9800
C30_2 H30B_2 0.9800
C30_2 H30C_2 0.9800

loop_
_geom_torsion_atom_site_label_1
_geom_torsion_atom_site_label_2
_geom_torsion_atom_site_label_3
_geom_torsion_atom_site_label_4
_geom_torsion
C6_1 C1_1 C2_1 C3_1 -0.7(15)
Br9_1 C1_1 C2_1 C3_1 -179.1(8)
C1_1 C2_1 C3_1 C4_1 2.1(15)
C2_1 C3_1 C4_1 C5_1 -2.3(16)
C3_1 C4_1 C5_1 C6_1 1.1(15)
C4_1 C5_1 C6_1 C1_1 0.3(13)
C4_1 C5_1 C6_1 C7_1 -178.3(9)
C2_1 C1_1 C6_1 C5_1 -0.5(13)
Br9_1 C1_1 C6_1 C5_1 177.8(6)
C2_1 C1_1 C6_1 C7_1 178.2(9)
Br9_1 C1_1 C6_1 C7_1 -3.5(11)
C5_1 C6_1 C7_1 O8_1 -0.1(12)
C1_1 C6_1 C7_1 O8_1 -178.7(7)
C6_1 C7_1 O8_1 S10_1 174.8(6)
C7_1 O8_1 S10_1 O12_1 -62.8(6)
C7_1 O8_1 S10_1 O11_1 178.5(6)
C7_1 O8_1 S10_1 O13_1 57.8(7)
C27_1 N14_1 C15_1 C16_1 -53.2(8)
C19_1 N14_1 C15_1 C16_1 -173.5(6)
C23_1 N14_1 C15_1 C16_1 65.5(8)
N14_1 C15_1 C16_1 C17_1 -166.7(7)
C15_1 C16_1 C17_1 C18_1 179.2(9)
C27_1 N14_1 C19_1 C20_1 169.2(7)
C15_1 N14_1 C19_1 C20_1 -70.1(8)
C23_1 N14_1 C19_1 C20_1 48.9(9)
N14_1 C19_1 C20_1 C21_1 171.6(7)
C19_1 C20_1 C21_1 C22_1 167.2(9)
C27_1 N14_1 C23_1 C24_1 -65.4(9)
C19_1 N14_1 C23_1 C24_1 55.5(9)
C15_1 N14_1 C23_1 C24_1 174.7(7)
N14_1 C23_1 C24_1 C25_1 -176.6(7)
C23_1 C24_1 C25_1 C26_1 176.0(9)
C19_1 N14_1 C27_1 C28_1 67.5(8)
C15_1 N14_1 C27_1 C28_1 -52.2(8)
C23_1 N14_1 C27_1 C28_1 -170.6(7)
N14_1 C27_1 C28_1 C29_1 -171.0(7)
C27_1 C28_1 C29_1 C30_1 -169.9(8)
C6_2 C1_2 C2_2 C3_2 0.6(14)
Br9_2 C1_2 C2_2 C3_2 -176.6(8)
C1_2 C2_2 C3_2 C4_2 1.2(16)
C2_2 C3_2 C4_2 C5_2 -1.4(17)
C3_2 C4_2 C5_2 C6_2 -0.3(16)
C4_2 C5_2 C6_2 C1_2 2.1(13)
C4_2 C5_2 C6_2 C7_2 179.7(9)
C2_2 C1_2 C6_2 C5_2 -2.2(13)
Br9_2 C1_2 C6_2 C5_2 175.0(6)
C2_2 C1_2 C6_2 C7_2 -179.9(8)
Br9_2 C1_2 C6_2 C7_2 -2.7(11)
C5_2 C6_2 C7_2 O8_2 -0.6(11)
C1_2 C6_2 C7_2 O8_2 177.0(7)
C6_2 C7_2 O8_2 S10_2 175.1(5)
C7_2 O8_2 S10_2 O12_2 57.3(6)
C7_2 O8_2 S10_2 O11_2 -62.5(7)
C7_2 O8_2 S10_2 O13_2 176.9(6)
C27_2 N14_2 C15_2 C16_2 -171.6(7)
C23_2 N14_2 C15_2 C16_2 67.9(8)
C19_2 N14_2 C15_2 C16_2 -51.9(9)
N14_2 C15_2 C16_2 C17_2 -171.9(7)
C15_2 C16_2 C17_2 C18_2 -58.3(11)
C27_2 N14_2 C19_2 C20_2 65.2(8)
C15_2 N14_2 C19_2 C20_2 -55.2(8)
C23_2 N14_2 C19_2 C20_2 -174.8(6)
N14_2 C19_2 C20_2 C21_2 -178.6(6)
C19_2 C20_2 C21_2 C22_2 -178.4(8)
C27_2 N14_2 C23_2 C24_2 52.3(8)
C15_2 N14_2 C23_2 C24_2 172.1(6)
C19_2 N14_2 C23_2 C24_2 -66.2(8)
N14_2 C23_2 C24_2 C25_2 164.0(7)
C23_2 C24_2 C25_2 C26_2 -178.1(8)
C15_2 N14_2 C27_2 C28_2 -65.7(8)
C23_2 N14_2 C27_2 C28_2 53.7(8)
C19_2 N14_2 C27_2 C28_2 172.5(7)
N14_2 C27_2 C28_2 C29_2 172.5(7)
C27_2 C28_2 C29_2 C30_2 170.5(8)
